data_7128498
loop_
_publ_author_name
'Aher, Yogesh N.'
'Pawar, Amit B.'

_publ_section_title
;
 Cp*Co(III)-Catalyzed C&#x2212;H Amination/Annulation Cascade of
 Sulfoxonium Ylides with Anthranils for the Synthesis of Indoloindolones
;
_journal_name_full 'Chemical Communications'
_journal_paper_doi 10.1039/D1CC02817K
_journal_year 2021
_chemical_absolute_configuration ad
_chemical_formula_moiety 'C16 H10 Cl N O'
_chemical_formula_sum 'C16 H10 Cl N O'
_chemical_formula_weight 267.70
_space_group_crystal_system orthorhombic
_space_group_IT_number 29
_space_group_name_Hall 'P 2c -2ac'
_space_group_name_H-M_alt 'P c a 21'
_atom_sites_solution_hydrogens geom
_atom_sites_solution_primary direct
_atom_sites_solution_secondary difmap
_audit_creation_date 2020-12-31
_audit_creation_method
;
Olex2 1.2-ac21
(compiled 2015.09.16 svn.r134, GUI svn.r4998)
;
_audit_update_record
;
2021-04-06 deposited with the CCDC.	2021-06-15 downloaded from the CCDC.
;
_cell_angle_alpha 90.00
_cell_angle_beta 90.00
_cell_angle_gamma 90.00
_cell_formula_units_Z 4
_cell_length_a 24.572(2)
_cell_length_b 6.9489(7)
_cell_length_c 7.4796(7)
_cell_measurement_reflns_used 611
_cell_measurement_temperature 293(2)
_cell_measurement_theta_max 64.5990
_cell_measurement_theta_min 6.3680
_cell_volume 1277.1(2)
_computing_cell_refinement 'CrysAlisPro 1.171.39.46e (Rigaku OD, 2018)'
_computing_data_collection 'CrysAlisPro 1.171.39.46e (Rigaku OD, 2018)'
_computing_data_reduction 'CrysAlisPro 1.171.39.46e (Rigaku OD, 2018)'
_computing_molecular_graphics 'Olex2 (Dolomanov et al., 2009)'
_computing_publication_material 'Olex2 (Dolomanov et al., 2009)'
_computing_structure_refinement 'ShelXL (Sheldrick, 2008)'
_computing_structure_solution 'ShelXS (Sheldrick, 2008)'
_diffrn_ambient_temperature 293(2)
_diffrn_detector 'CCD plate'
_diffrn_detector_area_resol_mean 15.9974
_diffrn_detector_type Eos
_diffrn_measured_fraction_theta_full 0.985
_diffrn_measured_fraction_theta_max 0.985
_diffrn_measurement_details
;
List of Runs (angles in degrees, time in seconds):

  # Type    Start    End  Width  t~exp~   \w     \q     \k     \f   Frames
#--------------------------------------------------------------------------
  1  \w     51.00  76.00   1.00    1.00    --   25.57 -99.00 -30.00   25
  2  \w      5.00  77.00   1.00    1.00    --   25.57 -99.00  30.00   72
  3  \w    -10.00  15.00   1.00    1.00    --   25.57  61.00-179.00   25
  4  \w     71.00  96.00   1.00    1.00    --   25.57  61.00-179.00   25
  5  \w      6.00  35.00   1.00    1.00    --   25.57 -99.00 -30.00   29
  6  \w     72.00 150.00   1.00    8.00    --   66.78  30.00  90.00   78
  7  \w    103.00 149.00   1.00    8.00    --   66.78 111.00  30.00   46
  8  \w     -3.00  70.00   1.00    8.00    --   66.78  30.00  90.00   73
  9  \w    100.00 130.00   1.00    8.00    --   66.78 111.00 -90.00   30
 10  \w    110.00 175.00   1.00   20.00    --  108.00 104.00 -30.00   65
 11  \w    137.00 163.00   1.00   20.00    --  108.00 104.00  60.00   26
 12  \w    118.00 150.00   1.00   20.00    --  108.00 -77.00 120.00   32
 13  \w     84.00 109.00   1.00   20.00    --  108.00 -77.00 120.00   25
 14  \w     25.00  65.00   1.00   20.00    --  108.00 -77.00 120.00   40
 15  \w     82.00 138.00   1.00   20.00    --  108.00  65.00 -90.00   56
 16  \w     33.00  94.00   1.00   20.00    --  108.00-104.00  90.00   61
 17  \w     86.00 142.00   1.00   20.00    --  108.00  54.00   0.00   56
;
_diffrn_measurement_device 'four-circle diffractometer'
_diffrn_measurement_device_type 'SuperNova, Dual, Cu at home/near, Eos'
_diffrn_measurement_method '\w scans'
_diffrn_orient_matrix_type 'CrysAlisPro convention (1999,Acta A55,543-557)'
_diffrn_orient_matrix_UB_11 0.0567932000
_diffrn_orient_matrix_UB_12 -0.0747296000
_diffrn_orient_matrix_UB_13 0.0524685000
_diffrn_orient_matrix_UB_21 0.0261604000
_diffrn_orient_matrix_UB_22 0.1381139000
_diffrn_orient_matrix_UB_23 -0.1362230000
_diffrn_orient_matrix_UB_31 0.0040666000
_diffrn_orient_matrix_UB_32 0.1568021000
_diffrn_orient_matrix_UB_33 0.1451788000
_diffrn_radiation_monochromator mirror
_diffrn_radiation_probe x-ray
_diffrn_radiation_type CuK\a
_diffrn_radiation_wavelength 1.54184
_diffrn_reflns_av_R_equivalents 0.0384
_diffrn_reflns_av_unetI/netI 0.0477
_diffrn_reflns_limit_h_max 25
_diffrn_reflns_limit_h_min -29
_diffrn_reflns_limit_k_max 8
_diffrn_reflns_limit_k_min -5
_diffrn_reflns_limit_l_max 8
_diffrn_reflns_limit_l_min -8
_diffrn_reflns_number 2262
_diffrn_reflns_theta_full 67.07
_diffrn_reflns_theta_max 67.07
_diffrn_reflns_theta_min 6.62
_diffrn_source 'micro-focus sealed X-ray tube'
_diffrn_source_type 'SuperNova (Cu) X-ray Source'
_exptl_absorpt_coefficient_mu 2.556
_exptl_absorpt_correction_T_max 0.988
_exptl_absorpt_correction_T_min 0.690
_exptl_absorpt_correction_type gaussian
_exptl_absorpt_process_details
;
CrysAlisPro 1.171.39.46e (Rigaku Oxford Diffraction, 2018)
Numerical absorption correction based on gaussian integration over
			a multifaceted crystal model
Empirical absorption correction using spherical harmonics,
 implemented in SCALE3 ABSPACK scaling algorithm.
;
_exptl_crystal_density_diffrn 1.392
_exptl_crystal_density_method 'not measured'
_exptl_crystal_description orthorhombic
_exptl_crystal_F_000 552
_exptl_crystal_size_max 0.278
_exptl_crystal_size_mid 0.135
_exptl_crystal_size_min 0.097
_refine_diff_density_max 0.231
_refine_diff_density_min -0.450
_refine_diff_density_rms 0.074
_refine_ls_abs_structure_details 'Flack H D (1983), Acta Cryst. A39, 876-881'
_refine_ls_abs_structure_Flack -0.18(8)
_refine_ls_extinction_method none
_refine_ls_goodness_of_fit_ref 1.067
_refine_ls_hydrogen_treatment constr
_refine_ls_matrix_type full
_refine_ls_number_parameters 173
_refine_ls_number_reflns 1484
_refine_ls_number_restraints 1
_refine_ls_restrained_S_all 1.067
_refine_ls_R_factor_all 0.1279
_refine_ls_R_factor_gt 0.0845
_refine_ls_shift/su_max 0.000
_refine_ls_shift/su_mean 0.000
_refine_ls_structure_factor_coef Fsqd
_refine_ls_weighting_details 'calc w=1/[\s^2^(Fo^2^)+(0.1688P)^2^+0.7397P] where P=(Fo^2^+2Fc^2^)/3'
_refine_ls_weighting_scheme calc
_refine_ls_wR_factor_gt 0.2223
_refine_ls_wR_factor_ref 0.2889
_reflns_number_gt 832
_reflns_number_total 1484
_reflns_threshold_expression >2sigma(I)
_cod_data_source_file d1cc02817k2.cif
_cod_data_source_block pab_yo_01_rt_cu
_cod_database_code 7128498
_chemical_oxdiff_formula 'C64 H40 Cl4 N4 O4'
_reflns_odcompleteness_completeness 97.97
_reflns_odcompleteness_iscentric 1
_reflns_odcompleteness_theta 66.97
_olex2_refinement_description
;
1. Fixed Uiso
 At 1.2 times of:
  All C(H) groups
 At 1.5 times of:
  All C(H,H,H) groups
2.a Aromatic/amide H refined with riding coordinates:
 C2(H2), C3(H3), C7(H7), C12(H12), C14(H14), C11(H11), C5(H5)
2.b Idealised Me refined as rotating group:
 C16(H16A,H16B,H16C)
;
_olex2_date_sample_data_collection 2020-12-30
_olex2_submission_special_instructions 'No special instructions were received'
_oxdiff_exptl_absorpt_empirical_details
;
Empirical correction (ABSPACK) includes:
- Absorption correction using spherical harmonics
- Frame scaling
;
_oxdiff_exptl_absorpt_empirical_full_max 1.541
_oxdiff_exptl_absorpt_empirical_full_min 0.804

loop_
_space_group_symop_id
_space_group_symop_operation_xyz
1 'x, y, z'
2 '-x, -y, z+1/2'
3 '-x+1/2, y, z+1/2'
4 'x+1/2, -y, z'

loop_
_atom_site_label
_atom_site_type_symbol
_atom_site_fract_x
_atom_site_fract_y
_atom_site_fract_z
_atom_site_U_iso_or_equiv
_atom_site_adp_type
_atom_site_occupancy
_atom_site_calc_flag
_atom_site_disorder_assembly
_atom_site_disorder_group
_atom_site_refinement_flags_posn
Cl1 Cl -0.49026(12) -0.1709(5) -0.3136(7) 0.1136(14) Uani 1 d . . .
C8 C -0.6888(4) -0.6782(12) -0.5135(13) 0.065(2) Uani 1 d . . .
C15 C -0.7626(3) -0.4765(12) -0.4389(13) 0.057(2) Uani 1 d . . .
C2 C -0.6515(4) -0.2081(10) -0.3349(12) 0.061(2) Uani 1 d . . .
H2 H -0.6810 -0.1301 -0.3069 0.073 Uiso 1 calc . . R
N1 N -0.7043(3) -0.4970(9) -0.4424(11) 0.0586(17) Uani 1 d . . .
C13 C -0.8489(4) -0.3463(13) -0.3902(14) 0.068(2) Uani 1 d . . .
C6 C -0.6131(4) -0.5138(12) -0.4487(14) 0.065(2) Uani 1 d . . .
C3 C -0.5986(4) -0.1477(14) -0.3116(15) 0.068(2) Uani 1 d . . .
H3 H -0.5930 -0.0240 -0.2677 0.082 Uiso 1 calc . . R
C16 C -0.8842(5) -0.1820(15) -0.3294(17) 0.082(3) Uani 1 d . . .
H16A H -0.9048 -0.1342 -0.4290 0.123 Uiso 1 calc . . GR
H16B H -0.8617 -0.0809 -0.2827 0.123 Uiso 1 calc . . GR
H16C H -0.9086 -0.2261 -0.2379 0.123 Uiso 1 calc . . GR
C7 C -0.6340(4) -0.6925(13) -0.5184(14) 0.067(2) Uani 1 d . . .
H7 H -0.6138 -0.7970 -0.5588 0.080 Uiso 1 calc . . R
C1 C -0.6582(4) -0.3975(11) -0.4047(12) 0.062(2) Uani 1 d . . .
C12 C -0.8709(4) -0.5126(15) -0.4551(15) 0.073(3) Uani 1 d . . .
H12 H -0.9086 -0.5237 -0.4584 0.087 Uiso 1 calc . . R
C4 C -0.5532(3) -0.2589(16) -0.3491(15) 0.076(3) Uani 1 d . . .
O1 O -0.7437(3) -0.9408(9) -0.6277(12) 0.087(2) Uani 1 d . . .
C14 C -0.7922(4) -0.3258(12) -0.3816(13) 0.063(2) Uani 1 d . . .
H14 H -0.7759 -0.2142 -0.3386 0.075 Uiso 1 calc . . R
C9 C -0.7404(4) -0.7772(14) -0.5596(15) 0.074(3) Uani 1 d . . .
C11 C -0.8399(4) -0.6661(15) -0.5165(14) 0.074(3) Uani 1 d . . .
H11 H -0.8563 -0.7774 -0.5596 0.089 Uiso 1 calc . . R
C10 C -0.7841(4) -0.6479(12) -0.5113(13) 0.064(2) Uani 1 d . . .
C5 C -0.5593(4) -0.4512(13) -0.4211(16) 0.075(3) Uani 1 d . . .
H5 H -0.5295 -0.5285 -0.4474 0.090 Uiso 1 calc . . R

loop_
_atom_site_aniso_label
_atom_site_aniso_U_11
_atom_site_aniso_U_22
_atom_site_aniso_U_33
_atom_site_aniso_U_23
_atom_site_aniso_U_13
_atom_site_aniso_U_12
Cl1 0.0787(17) 0.098(2) 0.164(3) -0.020(2) -0.013(2) -0.0098(15)
C8 0.088(7) 0.049(5) 0.059(5) -0.008(4) 0.009(5) 0.009(4)
C15 0.042(3) 0.065(5) 0.063(5) 0.005(4) 0.001(4) 0.000(4)
C2 0.074(5) 0.037(4) 0.073(6) 0.000(4) -0.003(5) 0.002(3)
N1 0.082(4) 0.035(3) 0.059(4) -0.011(3) 0.000(4) -0.003(3)
C13 0.079(6) 0.062(5) 0.062(5) 0.007(5) 0.005(5) -0.003(4)
C6 0.081(5) 0.049(4) 0.064(5) -0.002(4) -0.004(5) 0.011(4)
C3 0.065(5) 0.069(5) 0.071(6) -0.002(5) -0.006(5) -0.014(4)
C16 0.096(7) 0.074(6) 0.075(7) 0.006(6) 0.005(6) 0.014(5)
C7 0.073(6) 0.056(5) 0.071(6) -0.005(5) 0.005(5) 0.008(4)
C1 0.082(6) 0.046(4) 0.056(5) 0.008(4) -0.005(4) 0.003(4)
C12 0.061(5) 0.079(6) 0.077(6) 0.009(5) -0.001(5) -0.002(5)
C4 0.045(4) 0.092(7) 0.090(8) -0.002(6) -0.011(5) 0.003(5)
O1 0.114(5) 0.055(3) 0.092(5) -0.013(4) 0.007(5) -0.015(4)
C14 0.072(5) 0.053(4) 0.062(5) -0.005(4) -0.005(4) 0.004(4)
C9 0.091(7) 0.063(5) 0.070(6) 0.004(5) 0.000(5) -0.008(5)
C11 0.081(6) 0.078(6) 0.064(5) 0.000(5) 0.003(5) -0.022(5)
C10 0.084(6) 0.049(4) 0.059(5) -0.003(4) 0.001(5) -0.019(4)
C5 0.080(6) 0.055(5) 0.089(7) -0.006(5) -0.001(5) 0.003(4)

loop_
_atom_type_symbol
_atom_type_description
_atom_type_scat_dispersion_real
_atom_type_scat_dispersion_imag
_atom_type_scat_source
C C 0.0181 0.0091 'International Tables Vol C Tables 4.2.6.8 and 6.1.1.4'
H H 0.0000 0.0000 'International Tables Vol C Tables 4.2.6.8 and 6.1.1.4'
Cl Cl 0.3639 0.7018 'International Tables Vol C Tables 4.2.6.8 and 6.1.1.4'
N N 0.0311 0.0180 'International Tables Vol C Tables 4.2.6.8 and 6.1.1.4'
O O 0.0492 0.0322 'International Tables Vol C Tables 4.2.6.8 and 6.1.1.4'

loop_
_exptl_crystal_face_index_h
_exptl_crystal_face_index_k
_exptl_crystal_face_index_l
_exptl_crystal_face_perp_dist
-8 -4 0 0.0722
-7 0 4 0.1380
-15 -2 0 0.0633
-1 -4 0 0.0697
10 1 4 0.1032
10 -3 0 0.0455
-16 1 0 0.0623
16 -1 0 0.0346
-6 0 -4 0.1369
-8 4 0 0.0627
11 3 0 0.0391
3 0 5 0.1218
14 0 -3 0.0746

loop_
_geom_angle_atom_site_label_1
_geom_angle_atom_site_label_2
_geom_angle_atom_site_label_3
_geom_angle
_geom_angle_site_symmetry_1
_geom_angle_site_symmetry_3
_geom_angle_publ_flag
N1 C8 C9 105.7(8) . . ?
C7 C8 N1 110.1(9) . . ?
C7 C8 C9 144.2(9) . . ?
C14 C15 N1 128.3(8) . . ?
C14 C15 C10 125.3(8) . . ?
C10 C15 N1 106.4(8) . . ?
C3 C2 H2 122.0 . . ?
C3 C2 C1 116.0(8) . . ?
C1 C2 H2 122.0 . . ?
C8 N1 C15 111.2(7) . . ?
C1 N1 C8 107.8(7) . . ?
C1 N1 C15 140.9(7) . . ?
C12 C13 C16 121.4(9) . . ?
C12 C13 C14 119.7(9) . . ?
C14 C13 C16 118.8(9) . . ?
C1 C6 C7 107.3(8) . . ?
C5 C6 C7 131.0(8) . . ?
C5 C6 C1 121.8(8) . . ?
C2 C3 H3 117.8 . . ?
C2 C3 C4 124.3(9) . . ?
C4 C3 H3 117.8 . . ?
C13 C16 H16A 109.5 . . ?
C13 C16 H16B 109.5 . . ?
C13 C16 H16C 109.5 . . ?
H16A C16 H16B 109.5 . . ?
H16A C16 H16C 109.5 . . ?
H16B C16 H16C 109.5 . . ?
C8 C7 C6 106.4(8) . . ?
C8 C7 H7 126.8 . . ?
C6 C7 H7 126.8 . . ?
N1 C1 C2 130.1(8) . . ?
N1 C1 C6 108.4(7) . . ?
C6 C1 C2 121.5(8) . . ?
C13 C12 H12 118.3 . . ?
C13 C12 C11 123.4(9) . . ?
C11 C12 H12 118.3 . . ?
C3 C4 Cl1 120.4(8) . . ?
C3 C4 C5 120.3(8) . . ?
C5 C4 Cl1 119.3(7) . . ?
C15 C14 C13 116.3(8) . . ?
C15 C14 H14 121.9 . . ?
C13 C14 H14 121.9 . . ?
O1 C9 C8 125.0(10) . . ?
O1 C9 C10 128.2(10) . . ?
C10 C9 C8 106.8(8) . . ?
C12 C11 H11 121.1 . . ?
C10 C11 C12 117.8(9) . . ?
C10 C11 H11 121.1 . . ?
C15 C10 C9 110.0(8) . . ?
C11 C10 C15 117.5(9) . . ?
C11 C10 C9 132.5(9) . . ?
C6 C5 C4 116.0(8) . . ?
C6 C5 H5 122.0 . . ?
C4 C5 H5 122.0 . . ?

loop_
_geom_bond_atom_site_label_1
_geom_bond_atom_site_label_2
_geom_bond_distance
_geom_bond_site_symmetry_2
_geom_bond_publ_flag
Cl1 C4 1.683(9) . ?
C8 N1 1.418(10) . ?
C8 C7 1.350(13) . ?
C8 C9 1.482(14) . ?
C15 N1 1.440(10) . ?
C15 C14 1.345(12) . ?
C15 C10 1.411(12) . ?
C2 H2 0.9300 . ?
C2 C3 1.376(12) . ?
C2 C1 1.425(11) . ?
N1 C1 1.357(11) . ?
C13 C16 1.504(14) . ?
C13 C12 1.366(14) . ?
C13 C14 1.402(13) . ?
C6 C7 1.442(13) . ?
C6 C1 1.411(12) . ?
C6 C5 1.406(13) . ?
C3 H3 0.9300 . ?
C3 C4 1.387(13) . ?
C16 H16A 0.9600 . ?
C16 H16B 0.9600 . ?
C16 H16C 0.9600 . ?
C7 H7 0.9300 . ?
C12 H12 0.9300 . ?
C12 C11 1.388(14) . ?
C4 C5 1.449(14) . ?
O1 C9 1.249(11) . ?
C14 H14 0.9300 . ?
C9 C10 1.447(15) . ?
C11 H11 0.9300 . ?
C11 C10 1.377(15) . ?
C5 H5 0.9300 . ?

loop_
_geom_torsion_atom_site_label_1
_geom_torsion_atom_site_label_2
_geom_torsion_atom_site_label_3
_geom_torsion_atom_site_label_4
_geom_torsion
_geom_torsion_site_symmetry_1
_geom_torsion_site_symmetry_2
_geom_torsion_site_symmetry_3
_geom_torsion_site_symmetry_4
_geom_torsion_publ_flag
Cl1 C4 C5 C6 -179.4(9) . . . . ?
C8 N1 C1 C2 178.6(9) . . . . ?
C8 N1 C1 C6 -0.8(10) . . . . ?
C8 C9 C10 C15 0.1(12) . . . . ?
C8 C9 C10 C11 -176.8(11) . . . . ?
C15 N1 C1 C2 1.2(19) . . . . ?
C15 N1 C1 C6 -178.1(12) . . . . ?
C2 C3 C4 Cl1 -179.4(9) . . . . ?
C2 C3 C4 C5 1.2(17) . . . . ?
N1 C8 C7 C6 -0.3(12) . . . . ?
N1 C8 C9 O1 179.3(9) . . . . ?
N1 C8 C9 C10 -0.4(11) . . . . ?
N1 C15 C14 C13 -178.7(9) . . . . ?
N1 C15 C10 C9 0.3(11) . . . . ?
N1 C15 C10 C11 177.7(9) . . . . ?
C13 C12 C11 C10 -0.1(17) . . . . ?
C3 C2 C1 N1 -180.0(10) . . . . ?
C3 C2 C1 C6 -0.7(13) . . . . ?
C3 C4 C5 C6 -0.1(16) . . . . ?
C16 C13 C12 C11 178.4(9) . . . . ?
C16 C13 C14 C15 -179.5(9) . . . . ?
C7 C8 N1 C15 178.9(8) . . . . ?
C7 C8 N1 C1 0.6(11) . . . . ?
C7 C8 C9 O1 2(2) . . . . ?
C7 C8 C9 C10 -177.5(14) . . . . ?
C7 C6 C1 C2 -178.8(8) . . . . ?
C7 C6 C1 N1 0.6(10) . . . . ?
C7 C6 C5 C4 179.4(10) . . . . ?
C1 C2 C3 C4 -0.8(15) . . . . ?
C1 C6 C7 C8 -0.2(11) . . . . ?
C1 C6 C5 C4 -1.4(16) . . . . ?
C12 C13 C14 C15 -0.3(15) . . . . ?
C12 C11 C10 C15 1.8(15) . . . . ?
C12 C11 C10 C9 178.5(11) . . . . ?
O1 C9 C10 C15 -179.7(10) . . . . ?
O1 C9 C10 C11 3(2) . . . . ?
C14 C15 N1 C8 -179.8(9) . . . . ?
C14 C15 N1 C1 -3(2) . . . . ?
C14 C15 C10 C9 179.6(10) . . . . ?
C14 C15 C10 C11 -3.0(16) . . . . ?
C14 C13 C12 C11 -0.7(17) . . . . ?
C9 C8 N1 C15 0.7(11) . . . . ?
C9 C8 N1 C1 -177.6(8) . . . . ?
C9 C8 C7 C6 176.8(14) . . . . ?
C10 C15 N1 C8 -0.6(11) . . . . ?
C10 C15 N1 C1 176.7(11) . . . . ?
C10 C15 C14 C13 2.2(15) . . . . ?
C5 C6 C7 C8 179.0(11) . . . . ?
C5 C6 C1 C2 1.9(15) . . . . ?
C5 C6 C1 N1 -178.7(10) . . . . ?

loop_
_exptl_oxdiff_crystal_face_indexfrac_h
_exptl_oxdiff_crystal_face_indexfrac_k
_exptl_oxdiff_crystal_face_indexfrac_l
_exptl_oxdiff_crystal_face_x
_exptl_oxdiff_crystal_face_y
_exptl_oxdiff_crystal_face_z
-7.9871 -4.0029 -0.0084 -0.1549 -0.7607 -0.6614
-6.9883 0.0135 3.9932 -0.1884 -0.7249 0.5534
-14.9737 -1.9909 -0.0139 -0.7024 -0.6648 -0.3751
-0.9997 -4.0096 -0.0023 0.2427 -0.5796 -0.6331
9.9814 0.9998 4.0085 0.7025 -0.1468 0.7793
9.9808 -3.0176 0.0078 0.7928 -0.1567 -0.4314
-15.9708 1.0180 -0.0137 -0.9838 -0.2753 0.0927
15.9708 -1.0180 0.0137 0.9838 0.2753 -0.0927
-5.9882 -0.0010 -4.0046 -0.5501 0.3887 -0.6059
-7.9841 4.0183 -0.0057 -0.7540 0.3469 0.5968
10.9813 2.9974 0.0107 0.4002 0.6998 0.5162
2.9934 0.0056 5.0018 0.4320 -0.6023 0.7392
13.9754 -0.0185 -2.9872 0.6384 0.7700 -0.3798
